data_1543959
loop_
_publ_author_name
'Fatih Semerci'
'Okan Zafer Yesilel'
'Halis Olmez'
'Orhan Buyukgungor'

_publ_section_title
;
 Supramolecular assemblies of copper(II)-pyridine-2,3-dicarboxylate
 complexes with N-donor ligands and clustered water molecules
;
_journal_name_full 'Inorganica Chimica Acta'
_journal_page_first 407
_journal_page_last 417
_journal_paper_doi 10.1016/j.ica.2013.10.006
_journal_volume 409B
_journal_year 2014
_chemical_formula_sum 'C22 H24 Cu N6 O10'
_chemical_formula_weight 596.01
_space_group_IT_number 2
_symmetry_cell_setting triclinic
_symmetry_space_group_name_Hall '-P 1'
_symmetry_space_group_name_H-M 'P -1'
_atom_sites_solution_hydrogens geom
_atom_sites_solution_primary direct
_atom_sites_solution_secondary difmap
_cell_angle_alpha 95.230(11)
_cell_angle_beta 91.734(10)
_cell_angle_gamma 102.113(10)
_cell_formula_units_Z 1
_cell_length_a 6.8656(8)
_cell_length_b 8.1719(11)
_cell_length_c 11.3542(15)
_cell_measurement_reflns_used 28629
_cell_measurement_temperature 293(2)
_cell_measurement_theta_max 27.48
_cell_measurement_theta_min 2.56
_cell_volume 619.45(14)
_computing_cell_refinement 'STOE X-AREA'
_computing_data_collection 'STOE X-AREA'
_computing_data_reduction 'STOE X-RED'
_computing_molecular_graphics 'Ortep-3 for Windows (Farrugia, 1997)'
_computing_publication_material 'WinGX publication routines (Farrugia, 1999)'
_computing_structure_refinement 'SHELXL-97 (Sheldrick, 1997)'
_computing_structure_solution 'SHELXS97 (Sheldrick, 1997)'
_diffrn_ambient_temperature 293(2)
_diffrn_detector_area_resol_mean 6.67
_diffrn_measured_fraction_theta_full 1.000
_diffrn_measured_fraction_theta_max 1.000
_diffrn_measurement_device_type 'STOE IPDS 2'
_diffrn_measurement_method 'rotation method'
_diffrn_radiation_monochromator graphite
_diffrn_radiation_source 'fine-focus sealed tube'
_diffrn_radiation_type MoK\a
_diffrn_radiation_wavelength 0.71073
_diffrn_reflns_av_R_equivalents 0.0524
_diffrn_reflns_av_sigmaI/netI 0.0421
_diffrn_reflns_limit_h_max 8
_diffrn_reflns_limit_h_min -8
_diffrn_reflns_limit_k_max 10
_diffrn_reflns_limit_k_min -10
_diffrn_reflns_limit_l_max 14
_diffrn_reflns_limit_l_min -14
_diffrn_reflns_number 8338
_diffrn_reflns_theta_full 26.50
_diffrn_reflns_theta_max 26.50
_diffrn_reflns_theta_min 2.56
_exptl_absorpt_coefficient_mu 0.951
_exptl_absorpt_correction_T_max 0.9158
_exptl_absorpt_correction_T_min 0.6305
_exptl_crystal_colour blue
_exptl_crystal_density_diffrn 1.598
_exptl_crystal_density_method 'not measured'
_exptl_crystal_description prism
_exptl_crystal_F_000 307
_exptl_crystal_size_max 0.800
_exptl_crystal_size_mid 0.357
_exptl_crystal_size_min 0.130
_refine_diff_density_max 0.283
_refine_diff_density_min -0.217
_refine_diff_density_rms 0.048
_refine_ls_extinction_method none
_refine_ls_goodness_of_fit_ref 1.049
_refine_ls_hydrogen_treatment mixed
_refine_ls_matrix_type full
_refine_ls_number_parameters 185
_refine_ls_number_reflns 2563
_refine_ls_number_restraints 3
_refine_ls_restrained_S_all 1.048
_refine_ls_R_factor_all 0.0354
_refine_ls_R_factor_gt 0.0311
_refine_ls_shift/su_max 0.000
_refine_ls_shift/su_mean 0.000
_refine_ls_structure_factor_coef Fsqd
_refine_ls_weighting_details 'calc w=1/[\s^2^(Fo^2^)+(0.0375P)^2^+0.1478P] where P=(Fo^2^+2Fc^2^)/3'
_refine_ls_weighting_scheme calc
_refine_ls_wR_factor_gt 0.0786
_refine_ls_wR_factor_ref 0.0806
_reflns_number_gt 2326
_reflns_number_total 2563
_reflns_threshold_expression >2sigma(I)
_cod_data_source_file ICA-2014-409B--407-417-2.cif
_cod_data_source_block 2
_cod_depositor_comments
;
The following automatic conversions were performed:

'_journal_paper_doi' value
'http://dx.doi.org/10.1016/j.ica.2013.10.006' was changed to
'10.1016/j.ica.2013.10.006'.

Automatic conversion script
Id: cif_fix_values 6433 2018-09-21 13:16:33Z andrius 
;
_cod_database_code 1543959

loop_
_symmetry_equiv_pos_as_xyz
'x, y, z'
'-x, -y, -z'

loop_
_atom_site_label
_atom_site_type_symbol
_atom_site_fract_x
_atom_site_fract_y
_atom_site_fract_z
_atom_site_U_iso_or_equiv
_atom_site_adp_type
_atom_site_occupancy
_atom_site_symmetry_multiplicity
_atom_site_calc_flag
_atom_site_refinement_flags
_atom_site_disorder_assembly
_atom_site_disorder_group
C1 C 0.3353(3) 0.7990(3) 0.45806(18) 0.0421(4) Uani 1 1 d . . .
H1 H 0.4481 0.8632 0.5002 0.051 Uiso 1 1 calc R . .
C2 C 0.1928(3) 0.8794(3) 0.41635(19) 0.0451(5) Uani 1 1 d . . .
H2 H 0.2076 0.9954 0.4303 0.054 Uiso 1 1 calc R . .
C3 C 0.0277(3) 0.7812(3) 0.35317(17) 0.0413(4) Uani 1 1 d . . .
H3 H -0.0705 0.8317 0.3237 0.050 Uiso 1 1 calc R . .
C4 C 0.0066(2) 0.6084(3) 0.33319(15) 0.0330(4) Uani 1 1 d . . .
C5 C 0.1545(2) 0.5377(2) 0.38009(14) 0.0306(4) Uani 1 1 d . . .
C6 C 0.1497(2) 0.3505(2) 0.37217(15) 0.0332(4) Uani 1 1 d . . .
C7 C -0.1736(3) 0.5064(3) 0.25872(15) 0.0349(4) Uani 1 1 d . . .
O1 O 0.29524(18) 0.31080(17) 0.42774(12) 0.0378(3) Uani 1 1 d . . .
O2 O 0.0124(2) 0.2511(2) 0.31586(13) 0.0484(4) Uani 1 1 d . . .
O3 O -0.1523(2) 0.4850(2) 0.14994(11) 0.0476(4) Uani 1 1 d . . .
O4 O -0.33086(18) 0.4607(2) 0.30949(11) 0.0436(3) Uani 1 1 d . . .
N1 N 0.3170(2) 0.6333(2) 0.44009(13) 0.0341(3) Uani 1 1 d . . .
Cu1 Cu 0.5000 0.5000 0.5000 0.03576(12) Uani 1 2 d S . .
C8 C 0.3212(3) 0.0993(3) 0.1477(2) 0.0534(6) Uani 1 1 d . . .
H8 H 0.2285 0.1656 0.1373 0.064 Uiso 1 1 calc R . .
C9 C 0.5902(3) 0.0179(4) 0.1989(2) 0.0560(6) Uani 1 1 d . . .
H9 H 0.7176 0.0205 0.2303 0.067 Uiso 1 1 calc R . .
C10 C 0.4642(3) -0.1179(3) 0.14250(18) 0.0458(5) Uani 1 1 d . . .
C11 C 0.4767(4) -0.2961(4) 0.1145(3) 0.0671(7) Uani 1 1 d . . .
H11A H 0.6117 -0.3074 0.1286 0.101 Uiso 1 1 calc R . .
H11B H 0.4359 -0.3311 0.0329 0.101 Uiso 1 1 calc R . .
H11C H 0.3907 -0.3653 0.1640 0.101 Uiso 1 1 calc R . .
N2 N 0.4985(3) 0.1495(3) 0.20173(16) 0.0554(5) Uani 1 1 d . . .
H2A H 0.5483 0.2497 0.2337 0.066 Uiso 1 1 calc R . .
N3 N 0.2979(3) -0.0614(3) 0.11101(15) 0.0440(4) Uani 1 1 d . . .
H3A H 0.1935 -0.1220 0.0728 0.053 Uiso 1 1 calc R . .
O1W O 0.0233(2) 0.2768(2) 0.00705(14) 0.0518(4) Uani 1 1 d D . .
H1W H -0.021(4) 0.326(4) 0.0617(19) 0.078 Uiso 1 1 d D . .
H2W H 0.071(4) 0.343(3) -0.040(2) 0.078 Uiso 1 1 d D . .

loop_
_atom_site_aniso_label
_atom_site_aniso_U_11
_atom_site_aniso_U_22
_atom_site_aniso_U_33
_atom_site_aniso_U_23
_atom_site_aniso_U_13
_atom_site_aniso_U_12
C1 0.0379(9) 0.0312(10) 0.0536(11) 0.0017(8) -0.0095(8) 0.0019(8)
C2 0.0442(10) 0.0301(10) 0.0605(12) 0.0042(9) -0.0048(9) 0.0081(8)
C3 0.0381(9) 0.0384(11) 0.0493(10) 0.0061(8) -0.0055(8) 0.0132(8)
C4 0.0301(8) 0.0379(10) 0.0311(8) 0.0044(7) 0.0003(6) 0.0071(7)
C5 0.0276(8) 0.0314(9) 0.0315(8) 0.0021(7) 0.0004(6) 0.0040(7)
C6 0.0290(8) 0.0329(10) 0.0366(9) 0.0012(7) -0.0010(7) 0.0055(7)
C7 0.0328(9) 0.0365(10) 0.0362(9) 0.0023(7) -0.0047(7) 0.0104(7)
O1 0.0322(6) 0.0288(7) 0.0505(7) 0.0007(6) -0.0085(5) 0.0051(5)
O2 0.0400(7) 0.0363(8) 0.0634(9) -0.0064(7) -0.0161(6) 0.0035(6)
O3 0.0484(8) 0.0611(11) 0.0328(7) 0.0000(6) -0.0021(6) 0.0131(7)
O4 0.0321(7) 0.0521(9) 0.0424(7) -0.0018(6) -0.0007(5) 0.0022(6)
N1 0.0294(7) 0.0315(8) 0.0394(8) 0.0028(6) -0.0044(6) 0.0029(6)
Cu1 0.03046(17) 0.02679(17) 0.0480(2) 0.00237(13) -0.01190(12) 0.00402(12)
C8 0.0527(12) 0.0523(15) 0.0553(12) -0.0026(11) -0.0021(10) 0.0154(11)
C9 0.0426(11) 0.0676(18) 0.0555(12) 0.0027(11) -0.0067(9) 0.0092(11)
C10 0.0416(10) 0.0537(14) 0.0439(10) 0.0053(9) 0.0006(8) 0.0140(10)
C11 0.0692(16) 0.0592(18) 0.0788(17) 0.0052(14) -0.0035(13) 0.0287(14)
N2 0.0564(11) 0.0503(12) 0.0524(10) -0.0057(9) -0.0012(8) 0.0008(9)
N3 0.0405(8) 0.0460(11) 0.0441(9) -0.0005(7) -0.0044(7) 0.0092(8)
O1W 0.0519(9) 0.0499(10) 0.0528(9) -0.0014(7) 0.0024(7) 0.0116(8)

loop_
_atom_type_symbol
_atom_type_description
_atom_type_scat_dispersion_real
_atom_type_scat_dispersion_imag
_atom_type_scat_source
C C 0.0033 0.0016 'International Tables Vol C Tables 4.2.6.8 and 6.1.1.4'
H H 0.0000 0.0000 'International Tables Vol C Tables 4.2.6.8 and 6.1.1.4'
N N 0.0061 0.0033 'International Tables Vol C Tables 4.2.6.8 and 6.1.1.4'
O O 0.0106 0.0060 'International Tables Vol C Tables 4.2.6.8 and 6.1.1.4'
Cu Cu 0.3201 1.2651 'International Tables Vol C Tables 4.2.6.8 and 6.1.1.4'

loop_
_geom_angle_atom_site_label_1
_geom_angle_atom_site_label_2
_geom_angle_atom_site_label_3
_geom_angle
_geom_angle_site_symmetry_1
_geom_angle_site_symmetry_3
_geom_angle_publ_flag
N1 C1 C2 122.40(17) . . ?
N1 C1 H1 118.8 . . ?
C2 C1 H1 118.8 . . ?
C3 C2 C1 117.6(2) . . ?
C3 C2 H2 121.2 . . ?
C1 C2 H2 121.2 . . ?
C2 C3 C4 120.79(17) . . ?
C2 C3 H3 119.6 . . ?
C4 C3 H3 119.6 . . ?
C5 C4 C3 117.88(16) . . ?
C5 C4 C7 123.22(18) . . ?
C3 C4 C7 118.88(16) . . ?
N1 C5 C4 121.42(18) . . ?
N1 C5 C6 113.83(15) . . ?
C4 C5 C6 124.73(15) . . ?
O2 C6 O1 125.45(19) . . ?
O2 C6 C5 119.76(16) . . ?
O1 C6 C5 114.79(15) . . ?
O4 C7 O3 125.83(16) . . ?
O4 C7 C4 117.82(15) . . ?
O3 C7 C4 116.20(16) . . ?
C6 O1 Cu1 115.45(12) . . ?
C1 N1 C5 119.91(16) . . ?
C1 N1 Cu1 127.10(12) . . ?
C5 N1 Cu1 112.91(13) . . ?
O1 Cu1 O1 180.00(7) . 2_666 y
O1 Cu1 N1 97.14(6) . 2_666 y
O1 Cu1 N1 82.86(6) 2_666 2_666 y
O1 Cu1 N1 82.86(6) . . y
O1 Cu1 N1 97.14(6) 2_666 . y
N1 Cu1 N1 180.00(8) 2_666 . y
N2 C8 N3 108.0(2) . . ?
N2 C8 H8 126.0 . . ?
N3 C8 H8 126.0 . . ?
C10 C9 N2 108.1(2) . . ?
C10 C9 H9 126.0 . . ?
N2 C9 H9 126.0 . . ?
C9 C10 N3 105.1(2) . . ?
C9 C10 C11 133.4(2) . . ?
N3 C10 C11 121.4(2) . . ?
C10 C11 H11A 109.5 . . ?
C10 C11 H11B 109.5 . . ?
H11A C11 H11B 109.5 . . ?
C10 C11 H11C 109.5 . . ?
H11A C11 H11C 109.5 . . ?
H11B C11 H11C 109.5 . . ?
C8 N2 C9 108.9(2) . . ?
C8 N2 H2A 125.6 . . ?
C9 N2 H2A 125.6 . . ?
C8 N3 C10 109.96(19) . . ?
C8 N3 H3A 125.0 . . ?
C10 N3 H3A 125.0 . . ?
H1W O1W H2W 110(3) . . ?

loop_
_geom_bond_atom_site_label_1
_geom_bond_atom_site_label_2
_geom_bond_distance
_geom_bond_site_symmetry_2
_geom_bond_publ_flag
C1 N1 1.329(3) . ?
C1 C2 1.382(3) . ?
C1 H1 0.9300 . ?
C2 C3 1.381(3) . ?
C2 H2 0.9300 . ?
C3 C4 1.386(3) . ?
C3 H3 0.9300 . ?
C4 C5 1.385(2) . ?
C4 C7 1.522(2) . ?
C5 N1 1.345(2) . ?
C5 C6 1.517(3) . ?
C6 O2 1.227(2) . ?
C6 O1 1.279(2) . ?
C7 O4 1.243(2) . ?
C7 O3 1.249(2) . ?
O1 Cu1 1.9562(13) . y
N1 Cu1 1.9715(15) . y
Cu1 O1 1.9562(13) 2_666 y
Cu1 N1 1.9715(15) 2_666 y
C8 N2 1.314(3) . ?
C8 N3 1.316(3) . ?
C8 H8 0.9300 . ?
C9 C10 1.350(3) . ?
C9 N2 1.354(3) . ?
C9 H9 0.9300 . ?
C10 N3 1.368(3) . ?
C10 C11 1.483(4) . ?
C11 H11A 0.9600 . ?
C11 H11B 0.9600 . ?
C11 H11C 0.9600 . ?
N2 H2A 0.8600 . ?
N3 H3A 0.8600 . ?
O1W H1W 0.810(16) . ?
O1W H2W 0.819(17) . ?

loop_
_geom_hbond_atom_site_label_D
_geom_hbond_atom_site_label_H
_geom_hbond_atom_site_label_A
_geom_hbond_distance_DH
_geom_hbond_distance_HA
_geom_hbond_distance_DA
_geom_hbond_angle_DHA
_geom_hbond_site_symmetry_A
N2 H2A O4 0.86 1.87 2.726(3) 175.8 1_655
N3 H3A O1W 0.86 1.89 2.742(2) 173.3 2
O1W H1W O3 0.810(16) 1.95(2) 2.731(2) 161(3) .
O1W H2W O3 0.819(17) 1.971(18) 2.784(2) 172(3) 2_565

loop_
_geom_torsion_atom_site_label_1
_geom_torsion_atom_site_label_2
_geom_torsion_atom_site_label_3
_geom_torsion_atom_site_label_4
_geom_torsion
_geom_torsion_site_symmetry_1
_geom_torsion_site_symmetry_2
_geom_torsion_site_symmetry_3
_geom_torsion_site_symmetry_4
N1 C1 C2 C3 -0.5(3) . . . .
C1 C2 C3 C4 0.2(3) . . . .
C2 C3 C4 C5 1.0(3) . . . .
C2 C3 C4 C7 -177.47(18) . . . .
C3 C4 C5 N1 -2.0(3) . . . .
C7 C4 C5 N1 176.35(16) . . . .
C3 C4 C5 C6 176.65(17) . . . .
C7 C4 C5 C6 -5.0(3) . . . .
N1 C5 C6 O2 -177.34(17) . . . .
C4 C5 C6 O2 3.9(3) . . . .
N1 C5 C6 O1 2.9(2) . . . .
C4 C5 C6 O1 -175.82(16) . . . .
C5 C4 C7 O4 96.2(2) . . . .
C3 C4 C7 O4 -85.5(2) . . . .
C5 C4 C7 O3 -88.1(2) . . . .
C3 C4 C7 O3 90.3(2) . . . .
O2 C6 O1 Cu1 175.97(16) . . . .
C5 C6 O1 Cu1 -4.3(2) . . . .
C2 C1 N1 C5 -0.5(3) . . . .
C2 C1 N1 Cu1 -176.90(15) . . . .
C4 C5 N1 C1 1.8(3) . . . .
C6 C5 N1 C1 -177.02(17) . . . .
C4 C5 N1 Cu1 178.70(13) . . . .
C6 C5 N1 Cu1 -0.11(19) . . . .
C6 O1 Cu1 O1 9(100) . . . 2_666
C6 O1 Cu1 N1 -176.56(13) . . . 2_666
C6 O1 Cu1 N1 3.44(13) . . . .
C1 N1 Cu1 O1 175.01(18) . . . .
C5 N1 Cu1 O1 -1.63(12) . . . .
C1 N1 Cu1 O1 -4.99(18) . . . 2_666
C5 N1 Cu1 O1 178.37(12) . . . 2_666
C1 N1 Cu1 N1 10(100) . . . 2_666
C5 N1 Cu1 N1 -167(100) . . . 2_666
N2 C9 C10 N3 0.9(3) . . . .
N2 C9 C10 C11 -178.4(3) . . . .
N3 C8 N2 C9 0.2(3) . . . .
C10 C9 N2 C8 -0.7(3) . . . .
N2 C8 N3 C10 0.4(3) . . . .
C9 C10 N3 C8 -0.8(3) . . . .
C11 C10 N3 C8 178.6(2) . . . .
